data_4027027
loop_
_publ_author_name
'Ulf Scheffler'
'Rainer Mahrwald'

_publ_section_title
;
 Histidine-Catalyzed Asymmetric Aldol Addition of Enolizable Aldehydes:
 Insights into its Mechanism
;
_journal_name_full 'Journal of Organic Chemistry'
_journal_page_first 2310
_journal_page_last 2330
_journal_paper_doi 10.1021/jo202558f
_journal_volume 77
_journal_year 2012
_chemical_absolute_configuration syn
_chemical_formula_moiety 'C11 H20 O4'
_chemical_formula_sum 'C11 H20 O4'
_chemical_formula_weight 216.27
_chemical_name_systematic
; 
 (S)-3-Hydroxy-2,2-dimethyl-3-((4R, 5S)-2,2,5-trimethyl-1,3-dioxolan-4-yl)
propanal
;
_space_group_IT_number 19
_symmetry_cell_setting orthorhombic
_symmetry_Int_Tables_number 19
_symmetry_space_group_name_Hall 'P 2ac 2ab'
_symmetry_space_group_name_H-M 'P 21 21 21'
_atom_sites_solution_hydrogens geom
_atom_sites_solution_primary direct
_atom_sites_solution_secondary difmap
_audit_creation_method SHELXL-97
_cell_angle_alpha 90.00
_cell_angle_beta 90.00
_cell_angle_gamma 90.00
_cell_formula_units_Z 8
_cell_length_a 10.864(2)
_cell_length_b 13.608(3)
_cell_length_c 15.939(3)
_cell_measurement_reflns_used 1187
_cell_measurement_temperature 100(2)
_cell_measurement_theta_max 30.50
_cell_measurement_theta_min 2.65
_cell_volume 2356.4(8)
_computing_cell_refinement 'STOE X-AREA'
_computing_data_collection 'STOE X-AREA'
_computing_data_reduction XPREP
_computing_structure_refinement 'SHELXL-97 (Sheldrick, 1997)'
_computing_structure_solution 'SHELXS-97 (Sheldrick, 1990)'
_diffrn_ambient_temperature 100(2)
_diffrn_detector 'image plate (34 cm diameter)'
_diffrn_detector_area_resol_mean 6.67
_diffrn_detector_type STOE
_diffrn_measured_fraction_theta_full 0.991
_diffrn_measured_fraction_theta_max 0.991
_diffrn_measurement_details ' 360 frames, detector distance = 90 mm'
_diffrn_measurement_device '2-circle goniometer'
_diffrn_measurement_device_type 'STOE IPDS 2T'
_diffrn_measurement_method 'rotation method'
_diffrn_radiation_collimation '0.5 mm diameter, monocapillary'
_diffrn_radiation_monochromator 'plane graphite'
_diffrn_radiation_polarisn_norm 0
_diffrn_radiation_type 'Mo K\a'
_diffrn_radiation_wavelength 0.71073
_diffrn_reflns_av_R_equivalents 0.0655
_diffrn_reflns_av_unetI/netI 0.0094
_diffrn_reflns_limit_h_max 15
_diffrn_reflns_limit_h_min -15
_diffrn_reflns_limit_k_max 19
_diffrn_reflns_limit_k_min -19
_diffrn_reflns_limit_l_max 22
_diffrn_reflns_limit_l_min -22
_diffrn_reflns_number 49995
_diffrn_reflns_theta_full 29.85
_diffrn_reflns_theta_max 29.85
_diffrn_reflns_theta_min 2.26
_diffrn_source 'sealed x-ray tube, 12 x 0.4 mm long-fine focus'
_diffrn_source_current 45
_diffrn_source_power 2.25
_diffrn_source_voltage 50
_exptl_absorpt_coefficient_mu 0.091
_exptl_absorpt_correction_type none
_exptl_crystal_colour yellow
_exptl_crystal_density_diffrn 1.219
_exptl_crystal_description block
_exptl_crystal_F_000 944
_exptl_crystal_size_max 0.55
_exptl_crystal_size_mid 0.35
_exptl_crystal_size_min 0.30
_refine_diff_density_max 0.772
_refine_diff_density_min -0.306
_refine_diff_density_rms 0.050
_refine_ls_extinction_method none
_refine_ls_goodness_of_fit_ref 1.116
_refine_ls_hydrogen_treatment constr
_refine_ls_matrix_type full
_refine_ls_number_parameters 282
_refine_ls_number_reflns 3755
_refine_ls_number_restraints 0
_refine_ls_restrained_S_all 1.116
_refine_ls_R_factor_all 0.0374
_refine_ls_R_factor_gt 0.0357
_refine_ls_shift/su_max 0.000
_refine_ls_shift/su_mean 0.000
_refine_ls_structure_factor_coef Fsqd
_refine_ls_weighting_details 'calc w=1/[\s^2^(Fo^2^)+(0.0671P)^2^+0.3511P] where P=(Fo^2^+2Fc^2^)/3'
_refine_ls_weighting_scheme calc
_refine_ls_wR_factor_gt 0.0988
_refine_ls_wR_factor_ref 0.0998
_reflns_d_resolution_high 0.811
_reflns_d_resolution_low 9.004
_reflns_limit_h_max 15
_reflns_limit_h_min 0
_reflns_limit_k_max 19
_reflns_limit_k_min 0
_reflns_limit_l_max 22
_reflns_limit_l_min 0
_reflns_number_gt 3627
_reflns_number_total 3755
_reflns_threshold_expression >2sigma(I)
_cod_data_source_file jo202558f_13n.cif
_cod_data_source_block c:xpm
_cod_database_code 4027027

loop_
_symmetry_equiv_pos_as_xyz
'x, y, z'
'-x+1/2, -y, z+1/2'
'x+1/2, -y+1/2, -z'
'-x, y+1/2, -z+1/2'

loop_
_atom_site_label
_atom_site_type_symbol
_atom_site_fract_x
_atom_site_fract_y
_atom_site_fract_z
_atom_site_U_iso_or_equiv
_atom_site_adp_type
_atom_site_occupancy
_atom_site_symmetry_multiplicity
_atom_site_calc_flag
_atom_site_refinement_flags
C1 C 0.57213(14) 0.37770(11) 0.52971(9) 0.0148(3) Uani 1 1 d .
C2 C 0.61517(14) 0.52664(11) 0.47099(9) 0.0164(3) Uani 1 1 d .
H2 H 0.6767 0.5085 0.4270 0.020 Uiso 1 1 calc R
C3 C 0.67836(13) 0.52207(10) 0.55856(8) 0.0126(2) Uani 1 1 d .
H3 H 0.7697 0.5197 0.5513 0.015 Uiso 1 1 calc R
C4 C 0.64483(13) 0.60322(11) 0.62078(9) 0.0137(3) Uani 1 1 d .
H4 H 0.6491 0.6668 0.5894 0.016 Uiso 1 1 calc R
C5 C 0.73439(14) 0.61230(11) 0.69646(9) 0.0146(3) Uani 1 1 d .
C6 C 0.74715(15) 0.51441(11) 0.74161(9) 0.0169(3) Uani 1 1 d .
H6 H 0.6740 0.4832 0.7606 0.020 Uiso 1 1 calc R
C7 C 0.46738(17) 0.32219(13) 0.56964(12) 0.0243(3) Uani 1 1 d .
H7A H 0.4133 0.3684 0.5990 0.036 Uiso 1 1 calc R
H7B H 0.5003 0.2743 0.6097 0.036 Uiso 1 1 calc R
H7C H 0.4205 0.2878 0.5261 0.036 Uiso 1 1 calc R
C8 C 0.66180(16) 0.30990(12) 0.48437(11) 0.0205(3) Uani 1 1 d .
H8A H 0.6192 0.2768 0.4381 0.031 Uiso 1 1 calc R
H8B H 0.6934 0.2607 0.5238 0.031 Uiso 1 1 calc R
H8C H 0.7305 0.3486 0.4621 0.031 Uiso 1 1 calc R
C9 C 0.55346(18) 0.62157(13) 0.44615(11) 0.0237(3) Uani 1 1 d .
H9A H 0.5143 0.6136 0.3912 0.036 Uiso 1 1 calc R
H9B H 0.6151 0.6741 0.4432 0.036 Uiso 1 1 calc R
H9C H 0.4909 0.6387 0.4880 0.036 Uiso 1 1 calc R
C10 C 0.85930(15) 0.65011(13) 0.66646(11) 0.0223(3) Uani 1 1 d .
H10A H 0.9134 0.6602 0.7149 0.033 Uiso 1 1 calc R
H10B H 0.8482 0.7126 0.6368 0.033 Uiso 1 1 calc R
H10C H 0.8964 0.6019 0.6285 0.033 Uiso 1 1 calc R
C11 C 0.67872(18) 0.68399(12) 0.76104(10) 0.0218(3) Uani 1 1 d .
H11A H 0.6062 0.6539 0.7871 0.033 Uiso 1 1 calc R
H11B H 0.6545 0.7449 0.7327 0.033 Uiso 1 1 calc R
H11C H 0.7400 0.6987 0.8044 0.033 Uiso 1 1 calc R
C12 C 0.72422(14) 0.81232(11) 0.22032(9) 0.0146(3) Uani 1 1 d .
C13 C 0.64375(13) 0.96775(11) 0.22207(9) 0.0147(3) Uani 1 1 d .
H13 H 0.5585 0.9583 0.1999 0.018 Uiso 1 1 calc R
C14 C 0.73670(13) 0.96045(10) 0.14782(9) 0.0134(2) Uani 1 1 d .
H14 H 0.6908 0.9606 0.0934 0.016 Uiso 1 1 calc R
C15 C 0.83734(13) 1.03893(11) 0.14556(9) 0.0132(2) Uani 1 1 d .
H15 H 0.7965 1.1033 0.1576 0.016 Uiso 1 1 calc R
C16 C 0.90394(14) 1.05020(11) 0.05994(9) 0.0144(3) Uani 1 1 d .
C17 C 1.00581(15) 1.12480(12) 0.07473(10) 0.0180(3) Uani 1 1 d .
H17 H 0.9840 1.1830 0.1041 0.022 Uiso 1 1 calc R
C18 C 0.64625(16) 1.05925(12) 0.27620(10) 0.0199(3) Uani 1 1 d .
H18A H 0.5862 1.0526 0.3217 0.030 Uiso 1 1 calc R
H18B H 0.6254 1.1167 0.2419 0.030 Uiso 1 1 calc R
H18C H 0.7288 1.0677 0.3000 0.030 Uiso 1 1 calc R
C19 C 0.62283(15) 0.75553(12) 0.17560(10) 0.0197(3) Uani 1 1 d .
H19A H 0.5717 0.7216 0.2171 0.030 Uiso 1 1 calc R
H19B H 0.6598 0.7072 0.1376 0.030 Uiso 1 1 calc R
H19C H 0.5718 0.8013 0.1433 0.030 Uiso 1 1 calc R
C20 C 0.80955(15) 0.74740(12) 0.26989(11) 0.0202(3) Uani 1 1 d .
H20A H 0.8701 0.7881 0.2994 0.030 Uiso 1 1 calc R
H20B H 0.8523 0.7023 0.2318 0.030 Uiso 1 1 calc R
H20C H 0.7619 0.7095 0.3108 0.030 Uiso 1 1 calc R
C21 C 0.81615(17) 1.09587(13) -0.00508(10) 0.0215(3) Uani 1 1 d .
H21A H 0.7818 1.1571 0.0173 0.032 Uiso 1 1 calc R
H21B H 0.7492 1.0497 -0.0171 0.032 Uiso 1 1 calc R
H21C H 0.8616 1.1099 -0.0568 0.032 Uiso 1 1 calc R
C22 C 0.95814(16) 0.95393(12) 0.02715(11) 0.0215(3) Uani 1 1 d .
H22A H 0.8917 0.9064 0.0179 0.032 Uiso 0.50 1 calc PR
H22B H 1.0162 0.9275 0.0684 0.032 Uiso 0.50 1 calc PR
H22C H 1.0012 0.9662 -0.0258 0.032 Uiso 0.50 1 calc PR
H22D H 1.0477 0.9603 0.0224 0.032 Uiso 0.50 1 calc PR
H22E H 0.9232 0.9392 -0.0281 0.032 Uiso 0.50 1 calc PR
H22F H 0.9382 0.9006 0.0661 0.032 Uiso 0.50 1 calc PR
O1 O 0.63603(11) 0.43107(8) 0.59418(7) 0.0159(2) Uani 1 1 d .
O2 O 0.52356(10) 0.45075(8) 0.47607(7) 0.0172(2) Uani 1 1 d .
O3 O 0.52103(10) 0.59161(9) 0.64733(8) 0.0199(2) Uani 1 1 d .
H3A H 0.5026 0.5317 0.6473 0.030 Uiso 1 1 calc R
O4 O 0.84314(12) 0.47388(10) 0.75493(9) 0.0284(3) Uani 1 1 d .
O5 O 0.67517(11) 0.88538(8) 0.27410(7) 0.0163(2) Uani 1 1 d .
O6 O 0.79498(10) 0.86704(8) 0.15944(7) 0.0165(2) Uani 1 1 d .
O7 O 0.92374(11) 1.02235(9) 0.21125(7) 0.0186(2) Uani 1 1 d .
H7 H 0.9276 0.9619 0.2217 0.028 Uiso 1 1 calc R
O8 O 1.11013(14) 1.11731(13) 0.05309(10) 0.0368(3) Uani 1 1 d .

loop_
_atom_site_aniso_label
_atom_site_aniso_U_11
_atom_site_aniso_U_22
_atom_site_aniso_U_33
_atom_site_aniso_U_23
_atom_site_aniso_U_13
_atom_site_aniso_U_12
C1 0.0152(6) 0.0152(6) 0.0141(6) 0.0003(5) -0.0020(5) -0.0024(5)
C2 0.0195(6) 0.0174(6) 0.0122(6) 0.0009(5) -0.0009(5) -0.0028(6)
C3 0.0123(5) 0.0134(6) 0.0121(5) 0.0007(5) 0.0007(4) -0.0014(5)
C4 0.0129(6) 0.0151(6) 0.0130(6) -0.0008(5) 0.0000(5) 0.0011(5)
C5 0.0166(6) 0.0137(6) 0.0133(6) -0.0009(5) -0.0022(5) -0.0013(5)
C6 0.0201(7) 0.0164(6) 0.0141(6) -0.0002(5) -0.0031(5) -0.0009(5)
C7 0.0223(8) 0.0240(7) 0.0267(8) 0.0001(6) 0.0039(6) -0.0090(6)
C8 0.0212(7) 0.0192(7) 0.0211(7) -0.0036(6) -0.0007(6) 0.0005(6)
C9 0.0333(9) 0.0193(7) 0.0186(7) 0.0044(6) -0.0097(6) -0.0010(7)
C10 0.0187(7) 0.0254(8) 0.0227(7) -0.0004(6) -0.0031(6) -0.0081(6)
C11 0.0311(8) 0.0177(7) 0.0167(6) -0.0037(6) -0.0027(6) 0.0013(6)
C12 0.0138(6) 0.0155(6) 0.0145(6) 0.0008(5) 0.0023(5) -0.0016(5)
C13 0.0124(6) 0.0161(6) 0.0158(6) 0.0016(5) 0.0012(5) 0.0017(5)
C14 0.0125(6) 0.0145(6) 0.0131(6) 0.0000(5) 0.0002(5) -0.0008(5)
C15 0.0126(6) 0.0147(6) 0.0123(6) -0.0007(5) -0.0002(5) -0.0001(5)
C16 0.0149(6) 0.0143(6) 0.0141(6) 0.0000(5) 0.0012(5) -0.0015(5)
C17 0.0182(6) 0.0174(6) 0.0183(6) -0.0010(5) 0.0025(5) -0.0017(5)
C18 0.0216(7) 0.0188(7) 0.0192(7) -0.0018(6) 0.0049(6) 0.0025(6)
C19 0.0186(6) 0.0203(7) 0.0201(7) -0.0011(6) -0.0018(6) -0.0034(6)
C20 0.0192(7) 0.0167(6) 0.0246(7) 0.0039(6) -0.0026(6) 0.0001(6)
C21 0.0241(8) 0.0252(8) 0.0153(6) 0.0047(6) -0.0016(6) -0.0021(6)
C22 0.0281(8) 0.0169(6) 0.0193(7) -0.0026(6) 0.0075(6) -0.0008(6)
O1 0.0222(5) 0.0131(5) 0.0124(4) 0.0012(4) -0.0029(4) -0.0034(4)
O2 0.0170(5) 0.0158(5) 0.0187(5) 0.0021(4) -0.0061(4) -0.0019(4)
O3 0.0120(5) 0.0263(6) 0.0216(5) -0.0043(4) 0.0031(4) 0.0019(4)
O4 0.0233(6) 0.0240(6) 0.0380(7) 0.0034(6) -0.0113(5) 0.0021(5)
O5 0.0194(5) 0.0162(5) 0.0132(4) 0.0009(4) 0.0018(4) 0.0013(4)
O6 0.0166(5) 0.0133(5) 0.0197(5) 0.0020(4) 0.0072(4) 0.0012(4)
O7 0.0157(5) 0.0248(5) 0.0154(5) 0.0010(4) -0.0046(4) -0.0030(4)
O8 0.0257(7) 0.0438(8) 0.0410(8) -0.0130(7) 0.0095(6) -0.0072(6)

loop_
_atom_type_symbol
_atom_type_description
_atom_type_scat_dispersion_real
_atom_type_scat_dispersion_imag
_atom_type_scat_source
C C 0.0033 0.0016 'International Tables Vol C Tables 4.2.6.8 and 6.1.1.4'
H H 0.0000 0.0000 'International Tables Vol C Tables 4.2.6.8 and 6.1.1.4'
O O 0.0106 0.0060 'International Tables Vol C Tables 4.2.6.8 and 6.1.1.4'

loop_
_geom_angle_atom_site_label_1
_geom_angle_atom_site_label_2
_geom_angle_atom_site_label_3
_geom_angle
O2 C1 O1 104.93(11)
O2 C1 C7 109.03(13)
O1 C1 C7 108.42(13)
O2 C1 C8 112.18(12)
O1 C1 C8 109.65(12)
C7 C1 C8 112.31(14)
O2 C2 C9 108.82(13)
O2 C2 C3 103.08(11)
C9 C2 C3 117.75(13)
O2 C2 H2 108.9
C9 C2 H2 108.9
C3 C2 H2 108.9
O1 C3 C4 106.84(11)
O1 C3 C2 104.33(11)
C4 C3 C2 116.61(12)
O1 C3 H3 109.6
C4 C3 H3 109.6
C2 C3 H3 109.6
O3 C4 C3 109.82(12)
O3 C4 C5 111.76(12)
C3 C4 C5 114.32(12)
O3 C4 H4 106.8
C3 C4 H4 106.8
C5 C4 H4 106.8
C6 C5 C10 111.24(13)
C6 C5 C11 105.91(12)
C10 C5 C11 110.13(13)
C6 C5 C4 110.78(12)
C10 C5 C4 109.86(12)
C11 C5 C4 108.83(13)
O4 C6 C5 124.49(15)
O4 C6 H6 117.8
C5 C6 H6 117.8
C1 C7 H7A 109.5
C1 C7 H7B 109.5
H7A C7 H7B 109.5
C1 C7 H7C 109.5
H7A C7 H7C 109.5
H7B C7 H7C 109.5
C1 C8 H8A 109.5
C1 C8 H8B 109.5
H8A C8 H8B 109.5
C1 C8 H8C 109.5
H8A C8 H8C 109.5
H8B C8 H8C 109.5
C2 C9 H9A 109.5
C2 C9 H9B 109.5
H9A C9 H9B 109.5
C2 C9 H9C 109.5
H9A C9 H9C 109.5
H9B C9 H9C 109.5
C5 C10 H10A 109.5
C5 C10 H10B 109.5
H10A C10 H10B 109.5
C5 C10 H10C 109.5
H10A C10 H10C 109.5
H10B C10 H10C 109.5
C5 C11 H11A 109.5
C5 C11 H11B 109.5
H11A C11 H11B 109.5
C5 C11 H11C 109.5
H11A C11 H11C 109.5
H11B C11 H11C 109.5
O5 C12 O6 104.17(11)
O5 C12 C20 109.02(13)
O6 C12 C20 109.11(12)
O5 C12 C19 111.55(13)
O6 C12 C19 109.39(12)
C20 C12 C19 113.18(13)
O5 C13 C18 107.97(12)
O5 C13 C14 103.58(11)
C18 C13 C14 118.23(12)
O5 C13 H13 108.9
C18 C13 H13 108.9
C14 C13 H13 108.9
O6 C14 C15 107.88(11)
O6 C14 C13 104.16(11)
C15 C14 C13 115.89(12)
O6 C14 H14 109.6
C15 C14 H14 109.6
C13 C14 H14 109.6
O7 C15 C14 110.08(12)
O7 C15 C16 110.78(11)
C14 C15 C16 115.03(11)
O7 C15 H15 106.8
C14 C15 H15 106.8
C16 C15 H15 106.8
C17 C16 C22 110.17(13)
C17 C16 C21 106.61(13)
C22 C16 C21 110.77(13)
C17 C16 C15 105.60(12)
C22 C16 C15 113.30(12)
C21 C16 C15 110.06(12)
O8 C17 C16 126.28(16)
O8 C17 H17 116.9
C16 C17 H17 116.9
C13 C18 H18A 109.5
C13 C18 H18B 109.5
H18A C18 H18B 109.5
C13 C18 H18C 109.5
H18A C18 H18C 109.5
H18B C18 H18C 109.5
C12 C19 H19A 109.5
C12 C19 H19B 109.5
H19A C19 H19B 109.5
C12 C19 H19C 109.5
H19A C19 H19C 109.5
H19B C19 H19C 109.5
C12 C20 H20A 109.5
C12 C20 H20B 109.5
H20A C20 H20B 109.5
C12 C20 H20C 109.5
H20A C20 H20C 109.5
H20B C20 H20C 109.5
C16 C21 H21A 109.5
C16 C21 H21B 109.5
H21A C21 H21B 109.5
C16 C21 H21C 109.5
H21A C21 H21C 109.5
H21B C21 H21C 109.5
C16 C22 H22A 109.5
C16 C22 H22B 109.5
H22A C22 H22B 109.5
C16 C22 H22C 109.5
H22A C22 H22C 109.5
H22B C22 H22C 109.5
C16 C22 H22D 109.5
H22A C22 H22D 141.1
H22B C22 H22D 56.3
H22C C22 H22D 56.3
C16 C22 H22E 109.5
H22A C22 H22E 56.3
H22B C22 H22E 141.1
H22C C22 H22E 56.3
H22D C22 H22E 109.5
C16 C22 H22F 109.5
H22A C22 H22F 56.3
H22B C22 H22F 56.3
H22C C22 H22F 141.1
H22D C22 H22F 109.5
H22E C22 H22F 109.5
C1 O1 C3 107.89(11)
C1 O2 C2 106.33(11)
C4 O3 H3A 109.5
C12 O5 C13 106.72(11)
C14 O6 C12 108.01(11)
C15 O7 H7 109.5

loop_
_geom_bond_atom_site_label_1
_geom_bond_atom_site_label_2
_geom_bond_distance
C1 O2 1.4133(18)
C1 O1 1.4371(17)
C1 C7 1.507(2)
C1 C8 1.524(2)
C2 O2 1.4365(18)
C2 C9 1.508(2)
C2 C3 1.557(2)
C2 H2 1.0000
C3 O1 1.4379(17)
C3 C4 1.5282(19)
C3 H3 1.0000
C4 O3 1.4188(18)
C4 C5 1.555(2)
C4 H4 1.0000
C5 C6 1.520(2)
C5 C10 1.528(2)
C5 C11 1.542(2)
C6 O4 1.199(2)
C6 H6 0.9500
C7 H7A 0.9800
C7 H7B 0.9800
C7 H7C 0.9800
C8 H8A 0.9800
C8 H8B 0.9800
C8 H8C 0.9800
C9 H9A 0.9800
C9 H9B 0.9800
C9 H9C 0.9800
C10 H10A 0.9800
C10 H10B 0.9800
C10 H10C 0.9800
C11 H11A 0.9800
C11 H11B 0.9800
C11 H11C 0.9800
C12 O5 1.4168(18)
C12 O6 1.4447(17)
C12 C20 1.505(2)
C12 C19 1.523(2)
C13 O5 1.4356(18)
C13 C18 1.515(2)
C13 C14 1.559(2)
C13 H13 1.0000
C14 O6 1.4321(17)
C14 C15 1.529(2)
C14 H14 1.0000
C15 O7 1.4243(17)
C15 C16 1.552(2)
C15 H15 1.0000
C16 C17 1.520(2)
C16 C22 1.528(2)
C16 C21 1.539(2)
C17 O8 1.189(2)
C17 H17 0.9500
C18 H18A 0.9800
C18 H18B 0.9800
C18 H18C 0.9800
C19 H19A 0.9800
C19 H19B 0.9800
C19 H19C 0.9800
C20 H20A 0.9800
C20 H20B 0.9800
C20 H20C 0.9800
C21 H21A 0.9800
C21 H21B 0.9800
C21 H21C 0.9800
C22 H22A 0.9800
C22 H22B 0.9800
C22 H22C 0.9800
C22 H22D 0.9800
C22 H22E 0.9800
C22 H22F 0.9800
O3 H3A 0.8400
O7 H7 0.8400

loop_
_geom_torsion_atom_site_label_1
_geom_torsion_atom_site_label_2
_geom_torsion_atom_site_label_3
_geom_torsion_atom_site_label_4
_geom_torsion
O2 C2 C3 O1 13.16(14)
C9 C2 C3 O1 132.92(14)
O2 C2 C3 C4 -104.39(14)
C9 C2 C3 C4 15.38(19)
O1 C3 C4 O3 -46.91(15)
C2 C3 C4 O3 69.25(15)
O1 C3 C4 C5 79.62(14)
C2 C3 C4 C5 -164.22(12)
O3 C4 C5 C6 70.92(16)
C3 C4 C5 C6 -54.60(16)
O3 C4 C5 C10 -165.78(13)
C3 C4 C5 C10 68.70(16)
O3 C4 C5 C11 -45.13(16)
C3 C4 C5 C11 -170.65(12)
C10 C5 C6 O4 2.7(2)
C11 C5 C6 O4 -116.93(18)
C4 C5 C6 O4 125.22(17)
O5 C13 C14 O6 9.19(14)
C18 C13 C14 O6 128.53(13)
O5 C13 C14 C15 -109.12(13)
C18 C13 C14 C15 10.21(19)
O6 C14 C15 O7 -44.96(15)
C13 C14 C15 O7 71.29(15)
O6 C14 C15 C16 81.03(14)
C13 C14 C15 C16 -162.72(12)
O7 C15 C16 C17 -49.61(15)
C14 C15 C16 C17 -175.24(12)
O7 C15 C16 C22 71.06(16)
C14 C15 C16 C22 -54.57(17)
O7 C15 C16 C21 -164.31(13)
C14 C15 C16 C21 70.06(16)
C22 C16 C17 O8 10.5(2)
C21 C16 C17 O8 -109.7(2)
C15 C16 C17 O8 133.22(19)
O2 C1 O1 C3 -28.98(14)
C7 C1 O1 C3 -145.37(13)
C8 C1 O1 C3 91.69(14)
C4 C3 O1 C1 133.33(12)
C2 C3 O1 C1 9.25(14)
O1 C1 O2 C2 38.07(14)
C7 C1 O2 C2 154.04(13)
C8 C1 O2 C2 -80.91(14)
C9 C2 O2 C1 -157.05(12)
C3 C2 O2 C1 -31.30(14)
O6 C12 O5 C13 37.72(14)
C20 C12 O5 C13 154.10(12)
C19 C12 O5 C13 -80.18(14)
C18 C13 O5 C12 -155.02(12)
C14 C13 O5 C12 -28.86(14)
C15 C14 O6 C12 136.96(12)
C13 C14 O6 C12 13.29(14)
O5 C12 O6 C14 -31.46(14)
C20 C12 O6 C14 -147.77(12)
C19 C12 O6 C14 87.92(14)
